data_7160062
loop_
_publ_author_name
'Raji Reddy, Chada'
'Edhara, Venkatareddy'
'Kumari, Ankita'
'Patil, Amol D.'
'Thandavamurthy, Karthikeyan'

_publ_section_title
;
 Entry to 4,5-fused coumarin frameworks <i>via</i> radical-promoted
 alkylative intramolecular C5-annulation.
;
_journal_issue 31
_journal_name_full 'Organic &amp; biomolecular chemistry'
_journal_page_first 6385
_journal_page_last 6392
_journal_paper_doi 10.1039/d4ob00942h
_journal_volume 22
_journal_year 2024
_chemical_formula_moiety 'C26 H29 N O3'
_chemical_formula_sum 'C26 H29 N O3'
_chemical_formula_weight 403.50
_space_group_crystal_system monoclinic
_space_group_IT_number 14
_space_group_name_Hall '-P 2ybc'
_space_group_name_H-M_alt 'P 1 21/c 1'
_atom_sites_solution_hydrogens geom
_audit_creation_method SHELXL-2019/2
_audit_update_record
;
2024-06-03 deposited with the CCDC.	2024-07-18 downloaded from the CCDC.
;
_cell_angle_alpha 90
_cell_angle_beta 101.399(6)
_cell_angle_gamma 90
_cell_formula_units_Z 4
_cell_length_a 21.6934(12)
_cell_length_b 9.8813(12)
_cell_length_c 10.474(3)
_cell_measurement_reflns_used 6184
_cell_measurement_temperature 294(2)
_cell_measurement_theta_max 24.662
_cell_measurement_theta_min 2.2725
_cell_volume 2200.9(7)
_computing_cell_refinement '<i>SAINT</i> (Bruker, 2016)'
_computing_data_collection '<i>APEX3</i> (Bruker, 2016)'
_computing_data_reduction 'Bruker SAINT'
_computing_molecular_graphics 'Bruker SHELXTL'
_computing_publication_material 'Bruker SHELXTL'
_computing_structure_refinement 'SHELXL-2018/3 (Sheldrick, 2018)'
_computing_structure_solution 'SHELXT 2018/2 (Sheldrick, 2018)'
_diffrn_ambient_temperature 294(2)
_diffrn_measured_fraction_theta_full 0.993
_diffrn_measured_fraction_theta_max 0.963
_diffrn_measurement_device_type 'Bruker D8 QUEST PHOTON-100'
_diffrn_measurement_method '\w and \f'
_diffrn_radiation_type MoK\a
_diffrn_radiation_wavelength 0.71073
_diffrn_reflns_av_R_equivalents 0.0588
_diffrn_reflns_av_unetI/netI 0.0879
_diffrn_reflns_Laue_measured_fraction_full 0.993
_diffrn_reflns_Laue_measured_fraction_max 0.963
_diffrn_reflns_limit_h_max 30
_diffrn_reflns_limit_h_min -30
_diffrn_reflns_limit_k_max 14
_diffrn_reflns_limit_k_min -13
_diffrn_reflns_limit_l_max 9
_diffrn_reflns_limit_l_min -14
_diffrn_reflns_number 25218
_diffrn_reflns_point_group_measured_fraction_full 0.993
_diffrn_reflns_point_group_measured_fraction_max 0.963
_diffrn_reflns_theta_full 25.242
_diffrn_reflns_theta_max 30.502
_diffrn_reflns_theta_min 2.273
_exptl_absorpt_coefficient_mu 0.079
_exptl_absorpt_correction_T_max 0.7461
_exptl_absorpt_correction_T_min 0.6674
_exptl_absorpt_correction_type multi-scan
_exptl_absorpt_process_details
;
 SADABS 2016/2: Krause, L., Herbst-Irmer, R., Sheldrick G.M. & Stalke D.,
 J. Appl. Cryst. 48 (2015) 3-10
;
_exptl_crystal_colour colourless
_exptl_crystal_density_diffrn 1.218
_exptl_crystal_description block
_exptl_crystal_F_000 864
_exptl_crystal_size_max 0.260
_exptl_crystal_size_mid 0.240
_exptl_crystal_size_min 0.180
_refine_diff_density_max 0.179
_refine_diff_density_min -0.129
_refine_diff_density_rms 0.028
_refine_ls_extinction_method none
_refine_ls_goodness_of_fit_ref 0.994
_refine_ls_hydrogen_treatment constr
_refine_ls_matrix_type full
_refine_ls_number_parameters 273
_refine_ls_number_reflns 6461
_refine_ls_number_restraints 0
_refine_ls_restrained_S_all 0.994
_refine_ls_R_factor_all 0.1669
_refine_ls_R_factor_gt 0.0632
_refine_ls_shift/su_max 0.000
_refine_ls_shift/su_mean 0.000
_refine_ls_structure_factor_coef Fsqd
_refine_ls_weighting_details 'w=1/[\s^2^(Fo^2^)+(0.0586P)^2^+0.0677P] where P=(Fo^2^+2Fc^2^)/3'
_refine_ls_weighting_scheme calc
_refine_ls_wR_factor_gt 0.1164
_refine_ls_wR_factor_ref 0.1473
_reflns_Friedel_coverage 0.000
_reflns_number_gt 2825
_reflns_number_total 6461
_reflns_threshold_expression 'I > 2\s(I)'
_cod_data_source_file d4ob00942h2.cif
_cod_data_source_block KB823_0m
_cod_depositor_comments 'Adding full bibliography for 7160062.cif.'
_cod_original_cell_volume 2201.0(7)
_cod_original_sg_symbol_H-M 'P 21/c'
_cod_database_code 7160062
_shelx_shelxl_version_number 2019/2
_shelx_space_group_comment
;
The symmetry employed for this shelxl refinement is uniquely defined
by the following loop, which should always be used as a source of
symmetry information in preference to the above space-group names.
They are only intended as comments.
;
_shelx_estimated_absorpt_t_min 0.980
_shelx_estimated_absorpt_t_max 0.986

loop_
_space_group_symop_operation_xyz
'x, y, z'
'-x, y+1/2, -z+1/2'
'-x, -y, -z'
'x, -y-1/2, z-1/2'

loop_
_atom_site_label
_atom_site_type_symbol
_atom_site_fract_x
_atom_site_fract_y
_atom_site_fract_z
_atom_site_U_iso_or_equiv
_atom_site_adp_type
_atom_site_occupancy
_atom_site_site_symmetry_order
_atom_site_calc_flag
_atom_site_refinement_flags_posn
_atom_site_refinement_flags_adp
_atom_site_refinement_flags_occupancy
_atom_site_disorder_assembly
_atom_site_disorder_group
C1 C 0.34151(7) 0.42151(13) 0.48294(14) 0.0395(4) Uani 1 1 d . . . . .
C2 C 0.34327(8) 0.35714(15) 0.59764(15) 0.0492(4) Uani 1 1 d . . . . .
H2 H 0.313090 0.291446 0.602272 0.059 Uiso 1 1 calc R U . . .
C3 C 0.38918(8) 0.38545(17) 0.71132(17) 0.0558(4) Uani 1 1 d . . . . .
C4 C 0.43324(7) 0.55029(14) 0.58742(14) 0.0421(4) Uani 1 1 d . . . . .
C5 C 0.47954(7) 0.64526(16) 0.58837(16) 0.0507(4) Uani 1 1 d . . . . .
H5 H 0.510039 0.659834 0.662983 0.061 Uiso 1 1 calc R U . . .
C6 C 0.47993(8) 0.71820(16) 0.47712(18) 0.0560(4) Uani 1 1 d . . . . .
H6 H 0.510716 0.783587 0.476616 0.067 Uiso 1 1 calc R U . . .
C7 C 0.43514(8) 0.69556(16) 0.36603(16) 0.0541(4) Uani 1 1 d . . . . .
H7 H 0.435931 0.746618 0.291789 0.065 Uiso 1 1 calc R U . . .
C8 C 0.38895(7) 0.59803(14) 0.36307(14) 0.0426(4) Uani 1 1 d . . . . .
C9 C 0.38785(7) 0.52479(13) 0.47632(13) 0.0376(3) Uani 1 1 d . . . . .
C10 C 0.34039(7) 0.57146(14) 0.24040(14) 0.0456(4) Uani 1 1 d . . . . .
C11 C 0.29374(8) 0.46015(15) 0.25496(15) 0.0462(4) Uani 1 1 d . . . . .
C12 C 0.37358(9) 0.52546(18) 0.12974(16) 0.0653(5) Uani 1 1 d . . . . .
H12A H 0.342697 0.509642 0.051947 0.098 Uiso 1 1 calc R U . . .
H12B H 0.396508 0.443480 0.155022 0.098 Uiso 1 1 calc R U . . .
H12C H 0.402122 0.594749 0.113662 0.098 Uiso 1 1 calc R U . . .
C13 C 0.30184(8) 0.70085(16) 0.19849(16) 0.0580(5) Uani 1 1 d . . . . .
H13A H 0.329818 0.769365 0.175692 0.070 Uiso 1 1 calc R U . . .
H13B H 0.270714 0.680834 0.120754 0.070 Uiso 1 1 calc R U . . .
C14 C 0.26855(9) 0.75882(17) 0.30010(17) 0.0633(5) Uani 1 1 d . . . . .
H14A H 0.299722 0.781738 0.376930 0.076 Uiso 1 1 calc R U . . .
H14B H 0.241429 0.689666 0.324875 0.076 Uiso 1 1 calc R U . . .
C15 C 0.22909(11) 0.88432(19) 0.2556(3) 0.0934(7) Uani 1 1 d . . . . .
H15A H 0.217395 0.926366 0.331007 0.112 Uiso 1 1 calc R U . . .
H15B H 0.254771 0.948495 0.219245 0.112 Uiso 1 1 calc R U . . .
C16 C 0.16980(11) 0.8566(2) 0.1551(2) 0.1019(8) Uani 1 1 d . . . . .
H16A H 0.150375 0.942155 0.124659 0.122 Uiso 1 1 calc R U . . .
H16B H 0.181142 0.810963 0.081049 0.122 Uiso 1 1 calc R U . . .
C17 C 0.12282(9) 0.7716(2) 0.2065(2) 0.0714(5) Uani 1 1 d . . . . .
C18 C 0.11305(11) 0.6367(2) 0.1745(2) 0.0871(6) Uani 1 1 d . . . . .
H18 H 0.135592 0.596177 0.117922 0.105 Uiso 1 1 calc R U . . .
C19 C 0.06995(13) 0.5613(2) 0.2258(3) 0.1006(7) Uani 1 1 d . . . . .
H19 H 0.063613 0.470742 0.202636 0.121 Uiso 1 1 calc R U . . .
C20 C 0.03709(11) 0.6170(3) 0.3089(3) 0.1008(7) Uani 1 1 d . . . . .
H20 H 0.008352 0.565426 0.343023 0.121 Uiso 1 1 calc R U . . .
C21 C 0.04626(11) 0.7485(3) 0.3421(3) 0.1037(8) Uani 1 1 d . . . . .
H21 H 0.023829 0.787681 0.399646 0.124 Uiso 1 1 calc R U . . .
C22 C 0.08862(11) 0.8248(2) 0.2913(2) 0.0906(7) Uani 1 1 d . . . . .
H22 H 0.094238 0.915270 0.315232 0.109 Uiso 1 1 calc R U . . .
C23 C 0.25163(7) 0.28253(15) 0.37439(15) 0.0504(4) Uani 1 1 d . . . . .
H23A H 0.272614 0.209020 0.427148 0.061 Uiso 1 1 calc R U . . .
H23B H 0.237640 0.248509 0.286569 0.061 Uiso 1 1 calc R U . . .
C24 C 0.19499(8) 0.32525(16) 0.42776(16) 0.0546(4) Uani 1 1 d . . . . .
H24A H 0.176410 0.404861 0.381252 0.066 Uiso 1 1 calc R U . . .
H24B H 0.208218 0.349366 0.518829 0.066 Uiso 1 1 calc R U . . .
C25 C 0.14613(8) 0.21451(19) 0.41528(17) 0.0667(5) Uani 1 1 d . . . . .
H25A H 0.129743 0.197823 0.323592 0.080 Uiso 1 1 calc R U . . .
H25B H 0.166230 0.131967 0.452598 0.080 Uiso 1 1 calc R U . . .
C26 C 0.09230(10) 0.2466(3) 0.4807(2) 0.0989(7) Uani 1 1 d . . . . .
H26A H 0.073156 0.330209 0.447014 0.148 Uiso 1 1 calc R U . . .
H26B H 0.107525 0.254961 0.572849 0.148 Uiso 1 1 calc R U . . .
H26C H 0.061770 0.175166 0.464096 0.148 Uiso 1 1 calc R U . . .
N1 N 0.29711(6) 0.39276(11) 0.37175(11) 0.0422(3) Uani 1 1 d . . . . .
O1 O 0.39316(6) 0.33226(14) 0.81691(12) 0.0840(4) Uani 1 1 d . . . . .
O2 O 0.43388(5) 0.48248(11) 0.70263(9) 0.0534(3) Uani 1 1 d . . . . .
O3 O 0.25315(6) 0.42942(11) 0.16132(11) 0.0651(4) Uani 1 1 d . . . . .

loop_
_atom_site_aniso_label
_atom_site_aniso_U_11
_atom_site_aniso_U_22
_atom_site_aniso_U_33
_atom_site_aniso_U_23
_atom_site_aniso_U_13
_atom_site_aniso_U_12
C1 0.0400(9) 0.0336(8) 0.0470(9) 0.0002(7) 0.0137(7) 0.0040(7)
C2 0.0466(10) 0.0454(9) 0.0560(10) 0.0111(8) 0.0112(8) -0.0005(8)
C3 0.0503(11) 0.0594(11) 0.0587(11) 0.0159(9) 0.0133(9) 0.0091(9)
C4 0.0399(9) 0.0418(8) 0.0472(9) -0.0044(7) 0.0149(8) 0.0061(7)
C5 0.0418(10) 0.0538(10) 0.0573(10) -0.0155(8) 0.0121(8) 0.0007(8)
C6 0.0476(11) 0.0510(10) 0.0724(12) -0.0095(9) 0.0188(10) -0.0114(8)
C7 0.0554(11) 0.0516(10) 0.0591(11) 0.0056(8) 0.0207(9) -0.0067(9)
C8 0.0456(10) 0.0375(8) 0.0478(9) -0.0017(7) 0.0169(7) -0.0007(7)
C9 0.0362(8) 0.0341(8) 0.0453(9) -0.0034(7) 0.0147(7) 0.0036(7)
C10 0.0530(10) 0.0437(9) 0.0427(9) 0.0005(7) 0.0159(8) -0.0054(8)
C11 0.0528(10) 0.0422(9) 0.0456(9) -0.0051(8) 0.0144(8) 0.0011(8)
C12 0.0767(13) 0.0696(12) 0.0562(10) -0.0066(9) 0.0291(9) -0.0074(10)
C13 0.0633(12) 0.0508(10) 0.0586(10) 0.0098(8) 0.0093(9) -0.0050(9)
C14 0.0618(12) 0.0533(10) 0.0726(11) -0.0080(9) 0.0082(10) 0.0064(9)
C15 0.0721(15) 0.0530(12) 0.157(2) 0.0049(13) 0.0266(15) 0.0040(11)
C16 0.0819(17) 0.0878(16) 0.134(2) 0.0496(15) 0.0161(16) 0.0206(14)
C17 0.0584(13) 0.0685(13) 0.0818(13) 0.0155(11) 0.0005(11) 0.0148(11)
C18 0.0898(17) 0.0825(16) 0.0881(15) -0.0019(12) 0.0153(13) 0.0136(14)
C19 0.0994(19) 0.0709(15) 0.125(2) -0.0020(15) 0.0059(17) -0.0047(15)
C20 0.0712(16) 0.112(2) 0.117(2) 0.0155(17) 0.0119(15) -0.0044(15)
C21 0.0708(17) 0.124(2) 0.117(2) -0.0184(17) 0.0203(15) 0.0070(16)
C22 0.0690(15) 0.0774(15) 0.1233(19) -0.0162(14) 0.0135(14) 0.0040(13)
C23 0.0555(11) 0.0415(9) 0.0559(10) -0.0020(7) 0.0150(8) -0.0093(8)
C24 0.0490(10) 0.0531(10) 0.0627(10) 0.0025(8) 0.0134(8) -0.0063(8)
C25 0.0577(12) 0.0762(12) 0.0648(11) 0.0066(9) 0.0090(9) -0.0178(10)
C26 0.0696(15) 0.1306(19) 0.1031(16) 0.0071(14) 0.0336(13) -0.0251(14)
N1 0.0460(8) 0.0365(7) 0.0459(7) -0.0013(6) 0.0132(6) -0.0060(6)
O1 0.0762(10) 0.1081(10) 0.0642(8) 0.0383(8) 0.0054(7) -0.0022(8)
O2 0.0491(7) 0.0632(7) 0.0475(6) 0.0031(5) 0.0087(5) 0.0037(6)
O3 0.0716(9) 0.0695(8) 0.0498(7) -0.0052(6) 0.0018(6) -0.0166(7)

loop_
_atom_type_symbol
_atom_type_description
_atom_type_scat_dispersion_real
_atom_type_scat_dispersion_imag
_atom_type_scat_source
C C 0.0033 0.0016 'International Tables Vol C Tables 4.2.6.8 and 6.1.1.4'
H H 0.0000 0.0000 'International Tables Vol C Tables 4.2.6.8 and 6.1.1.4'
N N 0.0061 0.0033 'International Tables Vol C Tables 4.2.6.8 and 6.1.1.4'
O O 0.0106 0.0060 'International Tables Vol C Tables 4.2.6.8 and 6.1.1.4'

loop_
_geom_angle_atom_site_label_1
_geom_angle_atom_site_label_2
_geom_angle_atom_site_label_3
_geom_angle
_geom_angle_site_symmetry_1
_geom_angle_site_symmetry_3
_geom_angle_publ_flag
C2 C1 N1 122.86(14) . . ?
C2 C1 C9 118.50(14) . . ?
N1 C1 C9 118.64(12) . . ?
C1 C2 C3 122.92(15) . . ?
C1 C2 H2 118.5 . . ?
C3 C2 H2 118.5 . . ?
O1 C3 O2 115.94(16) . . ?
O1 C3 C2 126.23(17) . . ?
O2 C3 C2 117.84(14) . . ?
C5 C4 O2 116.44(14) . . ?
C5 C4 C9 121.72(14) . . ?
O2 C4 C9 121.83(13) . . ?
C6 C5 C4 118.70(15) . . ?
C6 C5 H5 120.6 . . ?
C4 C5 H5 120.6 . . ?
C5 C6 C7 120.67(15) . . ?
C5 C6 H6 119.7 . . ?
C7 C6 H6 119.7 . . ?
C6 C7 C8 121.16(15) . . ?
C6 C7 H7 119.4 . . ?
C8 C7 H7 119.4 . . ?
C7 C8 C9 118.42(14) . . ?
C7 C8 C10 121.19(13) . . ?
C9 C8 C10 120.39(13) . . ?
C4 C9 C8 119.31(13) . . ?
C4 C9 C1 118.19(13) . . ?
C8 C9 C1 122.49(14) . . ?
C8 C10 C11 113.88(12) . . ?
C8 C10 C13 110.15(12) . . ?
C11 C10 C13 107.06(13) . . ?
C8 C10 C12 109.73(13) . . ?
C11 C10 C12 106.23(12) . . ?
C13 C10 C12 109.65(13) . . ?
O3 C11 N1 119.69(14) . . ?
O3 C11 C10 119.20(14) . . ?
N1 C11 C10 121.11(14) . . ?
C10 C12 H12A 109.5 . . ?
C10 C12 H12B 109.5 . . ?
H12A C12 H12B 109.5 . . ?
C10 C12 H12C 109.5 . . ?
H12A C12 H12C 109.5 . . ?
H12B C12 H12C 109.5 . . ?
C14 C13 C10 114.90(13) . . ?
C14 C13 H13A 108.5 . . ?
C10 C13 H13A 108.5 . . ?
C14 C13 H13B 108.5 . . ?
C10 C13 H13B 108.5 . . ?
H13A C13 H13B 107.5 . . ?
C13 C14 C15 114.18(16) . . ?
C13 C14 H14A 108.7 . . ?
C15 C14 H14A 108.7 . . ?
C13 C14 H14B 108.7 . . ?
C15 C14 H14B 108.7 . . ?
H14A C14 H14B 107.6 . . ?
C16 C15 C14 114.37(17) . . ?
C16 C15 H15A 108.7 . . ?
C14 C15 H15A 108.7 . . ?
C16 C15 H15B 108.7 . . ?
C14 C15 H15B 108.7 . . ?
H15A C15 H15B 107.6 . . ?
C17 C16 C15 113.28(18) . . ?
C17 C16 H16A 108.9 . . ?
C15 C16 H16A 108.9 . . ?
C17 C16 H16B 108.9 . . ?
C15 C16 H16B 108.9 . . ?
H16A C16 H16B 107.7 . . ?
C22 C17 C18 116.8(2) . . ?
C22 C17 C16 120.7(2) . . ?
C18 C17 C16 122.4(2) . . ?
C17 C18 C19 120.6(2) . . ?
C17 C18 H18 119.7 . . ?
C19 C18 H18 119.7 . . ?
C20 C19 C18 121.0(2) . . ?
C20 C19 H19 119.5 . . ?
C18 C19 H19 119.5 . . ?
C19 C20 C21 119.4(2) . . ?
C19 C20 H20 120.3 . . ?
C21 C20 H20 120.3 . . ?
C20 C21 C22 120.2(2) . . ?
C20 C21 H21 119.9 . . ?
C22 C21 H21 119.9 . . ?
C17 C22 C21 122.0(2) . . ?
C17 C22 H22 119.0 . . ?
C21 C22 H22 119.0 . . ?
N1 C23 C24 113.44(12) . . ?
N1 C23 H23A 108.9 . . ?
C24 C23 H23A 108.9 . . ?
N1 C23 H23B 108.9 . . ?
C24 C23 H23B 108.9 . . ?
H23A C23 H23B 107.7 . . ?
C23 C24 C25 111.99(14) . . ?
C23 C24 H24A 109.2 . . ?
C25 C24 H24A 109.2 . . ?
C23 C24 H24B 109.2 . . ?
C25 C24 H24B 109.2 . . ?
H24A C24 H24B 107.9 . . ?
C26 C25 C24 113.80(16) . . ?
C26 C25 H25A 108.8 . . ?
C24 C25 H25A 108.8 . . ?
C26 C25 H25B 108.8 . . ?
C24 C25 H25B 108.8 . . ?
H25A C25 H25B 107.7 . . ?
C25 C26 H26A 109.5 . . ?
C25 C26 H26B 109.5 . . ?
H26A C26 H26B 109.5 . . ?
C25 C26 H26C 109.5 . . ?
H26A C26 H26C 109.5 . . ?
H26B C26 H26C 109.5 . . ?
C11 N1 C1 123.46(12) . . ?
C11 N1 C23 117.01(13) . . ?
C1 N1 C23 119.50(12) . . ?
C4 O2 C3 120.68(12) . . ?

loop_
_geom_bond_atom_site_label_1
_geom_bond_atom_site_label_2
_geom_bond_distance
_geom_bond_site_symmetry_2
_geom_bond_publ_flag
C1 C2 1.353(2) . ?
C1 N1 1.3862(18) . ?
C1 C9 1.4437(19) . ?
C2 C3 1.421(2) . ?
C2 H2 0.9300 . ?
C3 O1 1.2121(18) . ?
C3 O2 1.3794(19) . ?
C4 C5 1.373(2) . ?
C4 O2 1.3780(17) . ?
C4 C9 1.391(2) . ?
C5 C6 1.372(2) . ?
C5 H5 0.9300 . ?
C6 C7 1.379(2) . ?
C6 H6 0.9300 . ?
C7 C8 1.386(2) . ?
C7 H7 0.9300 . ?
C8 C9 1.3938(19) . ?
C8 C10 1.515(2) . ?
C10 C11 1.523(2) . ?
C10 C13 1.543(2) . ?
C10 C12 1.549(2) . ?
C11 O3 1.2199(17) . ?
C11 N1 1.3821(18) . ?
C12 H12A 0.9600 . ?
C12 H12B 0.9600 . ?
C12 H12C 0.9600 . ?
C13 C14 1.512(2) . ?
C13 H13A 0.9700 . ?
C13 H13B 0.9700 . ?
C14 C15 1.527(3) . ?
C14 H14A 0.9700 . ?
C14 H14B 0.9700 . ?
C15 C16 1.517(3) . ?
C15 H15A 0.9700 . ?
C15 H15B 0.9700 . ?
C16 C17 1.500(3) . ?
C16 H16A 0.9700 . ?
C16 H16B 0.9700 . ?
C17 C22 1.370(3) . ?
C17 C18 1.380(3) . ?
C18 C19 1.385(3) . ?
C18 H18 0.9300 . ?
C19 C20 1.347(3) . ?
C19 H19 0.9300 . ?
C20 C21 1.350(3) . ?
C20 H20 0.9300 . ?
C21 C22 1.374(3) . ?
C21 H21 0.9300 . ?
C22 H22 0.9300 . ?
C23 N1 1.4735(18) . ?
C23 C24 1.507(2) . ?
C23 H23A 0.9700 . ?
C23 H23B 0.9700 . ?
C24 C25 1.511(2) . ?
C24 H24A 0.9700 . ?
C24 H24B 0.9700 . ?
C25 C26 1.500(3) . ?
C25 H25A 0.9700 . ?
C25 H25B 0.9700 . ?
C26 H26A 0.9600 . ?
C26 H26B 0.9600 . ?
C26 H26C 0.9600 . ?

loop_
_geom_torsion_atom_site_label_1
_geom_torsion_atom_site_label_2
_geom_torsion_atom_site_label_3
_geom_torsion_atom_site_label_4
_geom_torsion
_geom_torsion_site_symmetry_1
_geom_torsion_site_symmetry_2
_geom_torsion_site_symmetry_3
_geom_torsion_site_symmetry_4
_geom_torsion_publ_flag
N1 C1 C2 C3 179.29(13) . . . . ?
C9 C1 C2 C3 -0.8(2) . . . . ?
C1 C2 C3 O1 179.54(16) . . . . ?
C1 C2 C3 O2 -0.4(2) . . . . ?
O2 C4 C5 C6 -178.22(13) . . . . ?
C9 C4 C5 C6 1.3(2) . . . . ?
C4 C5 C6 C7 -0.7(2) . . . . ?
C5 C6 C7 C8 -0.6(2) . . . . ?
C6 C7 C8 C9 1.4(2) . . . . ?
C6 C7 C8 C10 -178.95(14) . . . . ?
C5 C4 C9 C8 -0.5(2) . . . . ?
O2 C4 C9 C8 178.99(12) . . . . ?
C5 C4 C9 C1 178.88(12) . . . . ?
O2 C4 C9 C1 -1.66(19) . . . . ?
C7 C8 C9 C4 -0.8(2) . . . . ?
C10 C8 C9 C4 179.49(12) . . . . ?
C7 C8 C9 C1 179.82(13) . . . . ?
C10 C8 C9 C1 0.2(2) . . . . ?
C2 C1 C9 C4 1.86(19) . . . . ?
N1 C1 C9 C4 -178.27(12) . . . . ?
C2 C1 C9 C8 -178.80(13) . . . . ?
N1 C1 C9 C8 1.07(19) . . . . ?
C7 C8 C10 C11 179.54(13) . . . . ?
C9 C8 C10 C11 -0.81(19) . . . . ?
C7 C8 C10 C13 -60.18(18) . . . . ?
C9 C8 C10 C13 119.48(14) . . . . ?
C7 C8 C10 C12 60.63(18) . . . . ?
C9 C8 C10 C12 -119.72(15) . . . . ?
C8 C10 C11 O3 -179.01(13) . . . . ?
C13 C10 C11 O3 58.98(17) . . . . ?
C12 C10 C11 O3 -58.12(18) . . . . ?
C8 C10 C11 N1 0.29(19) . . . . ?
C13 C10 C11 N1 -121.72(14) . . . . ?
C12 C10 C11 N1 121.18(15) . . . . ?
C8 C10 C13 C14 -57.38(18) . . . . ?
C11 C10 C13 C14 66.93(17) . . . . ?
C12 C10 C13 C14 -178.23(14) . . . . ?
C10 C13 C14 C15 -178.27(15) . . . . ?
C13 C14 C15 C16 71.2(2) . . . . ?
C14 C15 C16 C17 65.4(3) . . . . ?
C15 C16 C17 C22 73.2(2) . . . . ?
C15 C16 C17 C18 -104.9(2) . . . . ?
C22 C17 C18 C19 0.7(3) . . . . ?
C16 C17 C18 C19 178.9(2) . . . . ?
C17 C18 C19 C20 -0.6(4) . . . . ?
C18 C19 C20 C21 0.2(4) . . . . ?
C19 C20 C21 C22 0.2(4) . . . . ?
C18 C17 C22 C21 -0.3(3) . . . . ?
C16 C17 C22 C21 -178.6(2) . . . . ?
C20 C21 C22 C17 -0.1(4) . . . . ?
N1 C23 C24 C25 173.68(13) . . . . ?
C23 C24 C25 C26 173.41(16) . . . . ?
O3 C11 N1 C1 -179.75(13) . . . . ?
C10 C11 N1 C1 1.0(2) . . . . ?
O3 C11 N1 C23 2.0(2) . . . . ?
C10 C11 N1 C23 -177.33(12) . . . . ?
C2 C1 N1 C11 178.22(13) . . . . ?
C9 C1 N1 C11 -1.64(19) . . . . ?
C2 C1 N1 C23 -3.5(2) . . . . ?
C9 C1 N1 C23 176.60(12) . . . . ?
C24 C23 N1 C11 -97.61(15) . . . . ?
C24 C23 N1 C1 84.04(17) . . . . ?
C5 C4 O2 C3 179.86(13) . . . . ?
C9 C4 O2 C3 0.37(19) . . . . ?
O1 C3 O2 C4 -179.28(13) . . . . ?
C2 C3 O2 C4 0.7(2) . . . . ?
